data_4100139
_journal_name_full 'Journal of the American Chemical Society'
_journal_paper_doi 10.1021/ja043078e
_journal_year 2005
_chemical_formula_moiety 'C10 H29 Cl2 I3 Mo1 P3'
_chemical_formula_sum 'C10 H29 Cl2 I3 Mo P3'
_chemical_formula_weight 789.78
_space_group_IT_number 29
_space_group_name_Hall 'P 2c -2b'
_space_group_name_H-M_alt 'P b c 21'
_symmetry_cell_setting orthorhombic
_symmetry_Int_Tables_number 29
_symmetry_space_group_name_Hall 'P 2c -2b'
_symmetry_space_group_name_H-M 'P b c 21'
_cell_angle_alpha 90.00
_cell_angle_beta 90.00
_cell_angle_gamma 90.00
_cell_formula_units_Z 4
_cell_length_a 9.2861(8)
_cell_length_b 18.0913(15)
_cell_length_c 14.6712(10)
_cell_measurement_temperature 180(2)
_cell_volume 2464.7(3)
_diffrn_ambient_temperature 180(2)
_exptl_crystal_density_diffrn 2.128
_cod_original_formula_sum 'C10 H29 Cl2 I3 Mo1 P3'
_cod_database_code 4100139

loop_
_symmetry_equiv_pos_as_xyz
'x, y, z'
'-x, -y, z+1/2'
'-x, y+1/2, z'
'x, -y+1/2, z+1/2'

loop_
_atom_site_label
_atom_site_type_symbol
_atom_site_fract_x
_atom_site_fract_y
_atom_site_fract_z
_atom_site_U_iso_or_equiv
_atom_site_adp_type
_atom_site_occupancy
_atom_site_symmetry_multiplicity
_atom_site_calc_flag
_atom_site_refinement_flags
_atom_site_disorder_assembly
_atom_site_disorder_group
Mo1 Mo 0.17575(10) 0.90123(4) 0.19392(6) 0.02741(19) Uani 1 1 d . . .
I1 I -0.02963(9) 1.01098(3) 0.17274(5) 0.0394(2) Uani 1 1 d . . .
I2 I 0.37717(8) 0.79081(3) 0.22364(5) 0.03674(19) Uani 1 1 d . . .
I3 I 0.20314(10) 0.88838(4) 0.00555(5) 0.0414(2) Uani 1 1 d . . .
P1 P -0.0112(3) 0.79535(12) 0.1966(2) 0.0344(6) Uani 1 1 d . . .
P2 P 0.3934(3) 0.99226(14) 0.1974(2) 0.0371(7) Uani 1 1 d . . .
P3 P 0.1293(3) 0.92452(12) 0.3632(2) 0.0303(5) Uani 1 1 d . . .
C11 C -0.2035(13) 0.8190(7) 0.1942(13) 0.055(4) Uani 1 1 d . . .
H11A H -0.2210 0.8543 0.1466 0.082 Uiso 1 1 calc R . .
H11B H -0.2310 0.8399 0.2517 0.082 Uiso 1 1 calc R . .
H11C H -0.2591 0.7752 0.1829 0.082 Uiso 1 1 calc R . .
C12 C 0.0018(17) 0.7303(6) 0.2919(11) 0.050(3) Uani 1 1 d . . .
H12A H -0.0688 0.6920 0.2846 0.075 Uiso 1 1 calc R . .
H12B H -0.0153 0.7561 0.3481 0.075 Uiso 1 1 calc R . .
H12C H 0.0963 0.7088 0.2930 0.075 Uiso 1 1 calc R . .
C13 C 0.0026(18) 0.7335(7) 0.1004(12) 0.056(4) Uani 1 1 d . . .
H13A H -0.0511 0.6893 0.1127 0.084 Uiso 1 1 calc R . .
H13B H 0.1018 0.7212 0.0903 0.084 Uiso 1 1 calc R . .
H13C H -0.0357 0.7572 0.0471 0.084 Uiso 1 1 calc R . .
C21 C 0.3512(16) 1.0903(6) 0.1973(11) 0.052(3) Uani 1 1 d . . .
H21A H 0.4387 1.1184 0.2015 0.078 Uiso 1 1 calc R . .
H21B H 0.2906 1.1016 0.2484 0.078 Uiso 1 1 calc R . .
H21C H 0.3020 1.1028 0.1418 0.078 Uiso 1 1 calc R . .
C22 C 0.5211(17) 0.9838(6) 0.2923(11) 0.050(3) Uani 1 1 d . . .
H22A H 0.5608 0.9348 0.2930 0.074 Uiso 1 1 calc R . .
H22B H 0.4720 0.9930 0.3488 0.074 Uiso 1 1 calc R . .
H22C H 0.5972 1.0192 0.2848 0.074 Uiso 1 1 calc R . .
C23 C 0.5149(18) 0.9836(8) 0.1018(13) 0.055(3) Uani 1 1 d . . .
H23A H 0.4656 0.9971 0.0468 0.083 Uiso 1 1 calc R . .
H23B H 0.5476 0.9334 0.0973 0.083 Uiso 1 1 calc R . .
H23C H 0.5960 1.0157 0.1107 0.083 Uiso 1 1 calc R . .
C31 C -0.0544(15) 0.9114(6) 0.4035(10) 0.044(3) Uani 1 1 d . . .
H31A H -0.0812 0.8604 0.3965 0.065 Uiso 1 1 calc R . .
H31B H -0.1186 0.9419 0.3686 0.065 Uiso 1 1 calc R . .
H31C H -0.0602 0.9249 0.4667 0.065 Uiso 1 1 calc R . .
C32 C 0.1618(18) 1.0190(5) 0.4038(9) 0.046(3) Uani 1 1 d . . .
H32A H 0.1013 1.0528 0.3709 0.070 Uiso 1 1 calc R . .
H32B H 0.2609 1.0318 0.3940 0.070 Uiso 1 1 calc R . .
H32C H 0.1402 1.0219 0.4677 0.070 Uiso 1 1 calc R . .
C33 C 0.2328(17) 0.8702(6) 0.4441(9) 0.045(3) Uani 1 1 d . . .
H33A H 0.2205 0.8902 0.5042 0.068 Uiso 1 1 calc R . .
H33B H 0.3328 0.8717 0.4278 0.068 Uiso 1 1 calc R . .
H33C H 0.1996 0.8199 0.4431 0.068 Uiso 1 1 calc R . .
C1 C -0.4650(16) 0.7434(6) 0.4677(10) 0.046(3) Uani 1 1 d . . .
H1A H -0.5401 0.7436 0.4218 0.055 Uiso 1 1 calc R . .
H1B H -0.5096 0.7345 0.5265 0.055 Uiso 1 1 calc R . .
Cl11 Cl -0.3404(6) 0.6727(2) 0.4438(4) 0.0759(13) Uani 1 1 d . . .
Cl12 Cl -0.3771(4) 0.82922(17) 0.4688(3) 0.0612(10) Uani 1 1 d . . .

loop_
_atom_site_aniso_label
_atom_site_aniso_U_11
_atom_site_aniso_U_22
_atom_site_aniso_U_33
_atom_site_aniso_U_23
_atom_site_aniso_U_13
_atom_site_aniso_U_12
Mo1 0.0344(5) 0.0224(3) 0.0254(5) -0.0001(3) 0.0016(3) 0.0028(3)
I1 0.0502(4) 0.0327(3) 0.0352(4) 0.0012(3) -0.0015(3) 0.0137(2)
I2 0.0399(4) 0.0344(3) 0.0359(4) 0.0026(2) 0.0007(3) 0.0106(2)
I3 0.0555(5) 0.0444(3) 0.0244(4) -0.0006(3) 0.0010(3) 0.0096(3)
P1 0.0388(16) 0.0259(10) 0.0386(17) -0.0057(10) 0.0008(12) 0.0009(8)
P2 0.0444(18) 0.0322(11) 0.0346(17) 0.0035(10) 0.0044(13) -0.0017(9)
P3 0.0381(15) 0.0269(10) 0.0259(14) -0.0018(9) 0.0043(11) -0.0002(9)
C11 0.026(7) 0.050(6) 0.088(12) -0.001(6) 0.012(7) -0.003(4)
C12 0.058(9) 0.036(6) 0.056(9) 0.000(5) 0.009(7) -0.013(5)
C13 0.073(10) 0.044(6) 0.052(9) -0.022(6) 0.007(8) -0.006(6)
C21 0.063(9) 0.031(4) 0.061(9) 0.007(5) 0.010(7) -0.012(5)
C22 0.066(10) 0.035(6) 0.048(8) 0.006(5) -0.011(7) -0.013(5)
C23 0.056(10) 0.057(7) 0.053(9) 0.001(6) 0.001(7) -0.006(6)
C31 0.047(8) 0.041(5) 0.042(7) -0.013(5) 0.018(6) -0.006(5)
C32 0.079(10) 0.029(5) 0.031(7) -0.004(4) 0.007(6) -0.012(5)
C33 0.059(9) 0.042(5) 0.035(7) -0.002(4) 0.007(6) -0.006(5)
C1 0.059(8) 0.040(5) 0.040(8) 0.011(5) 0.003(6) 0.001(5)
Cl11 0.096(3) 0.0528(18) 0.079(3) -0.0045(17) 0.015(3) 0.0263(19)
Cl12 0.056(2) 0.0464(15) 0.082(3) -0.0075(15) -0.0077(19) -0.0074(13)

loop_
_geom_bond_atom_site_label_1
_geom_bond_atom_site_label_2
_geom_bond_distance
_geom_bond_site_symmetry_2
_geom_bond_publ_flag
Mo1 P3 2.555(3) . ?
Mo1 P1 2.585(3) . ?
Mo1 P2 2.607(3) . ?
Mo1 I1 2.7706(10) . ?
Mo1 I2 2.7711(10) . ?
Mo1 I3 2.7850(12) . ?
P1 C13 1.805(14) . ?
P1 C12 1.832(15) . ?
P1 C11 1.837(13) . ?
P2 C23 1.807(18) . ?
P2 C21 1.817(11) . ?
P2 C22 1.835(15) . ?
P3 C33 1.816(14) . ?
P3 C31 1.822(13) . ?
P3 C32 1.835(10) . ?
C1 Cl12 1.754(12) . ?
C1 Cl11 1.760(13) . ?
